data_7720603
loop_
_publ_author_name
'Kopp, Richard O.'
'Coles, Nathan T.'
'Ernst, Moritz J.'
'Weber, Manuela'
'Ward, Benjamin D.'
'M&#xfc;ller, Christian'

_publ_section_title
;
 Janus-faced coordination chemistry of pyridyl-functionalized phosphinines
 with Cu(I) and Au(I).
;
_journal_issue 15
_journal_name_full 'Dalton transactions (Cambridge, England : 2003)'
_journal_page_first 5908
_journal_page_last 5919
_journal_paper_doi 10.1039/d6dt00083e
_journal_volume 55
_journal_year 2026
_chemical_formula_moiety 'C21 H27 Au Br0.704 Cl0.296 N2 P Si2'
_chemical_formula_sum 'C21 H27 Au Br0.7 Cl0.3 N2 P Si2'
_chemical_formula_weight 658.36
_space_group_crystal_system triclinic
_space_group_IT_number 2
_space_group_name_Hall '-P 1'
_space_group_name_H-M_alt 'P -1'
_atom_sites_solution_hydrogens geom
_atom_sites_solution_primary dual
_audit_creation_date 2025-11-12
_audit_creation_method
;
Olex2 1.5
(compiled 2025.07.13 svn.rb7424aed for OlexSys, GUI svn.r7314)
;
_audit_update_record
;
2025-11-14 deposited with the CCDC.	2026-03-02 downloaded from the CCDC.
;
_cell_angle_alpha 100.019(2)
_cell_angle_beta 107.6930(10)
_cell_angle_gamma 106.5960(10)
_cell_formula_units_Z 2
_cell_length_a 9.6410(4)
_cell_length_b 11.0679(5)
_cell_length_c 12.7090(5)
_cell_measurement_reflns_used 9680
_cell_measurement_temperature 100.00
_cell_measurement_theta_max 29.59
_cell_measurement_theta_min 2.86
_cell_volume 1186.57(9)
_computing_molecular_graphics 'Olex2 1.5 (Dolomanov et al., 2009)'
_computing_publication_material 'Olex2 1.5 (Dolomanov et al., 2009)'
_computing_structure_refinement 'SHELXL 2018/3 (Sheldrick, 2015)'
_computing_structure_solution 'SHELXT 2018/2 (Sheldrick, 2018)'
_diffrn_ambient_temperature 100.00
_diffrn_measured_fraction_theta_full 0.998
_diffrn_measured_fraction_theta_max 0.996
_diffrn_measurement_device_type 'Bruker APEX-II CCD'
_diffrn_measurement_method '\f and \w scans'
_diffrn_radiation_type MoK\a
_diffrn_radiation_wavelength 0.71073
_diffrn_reflns_av_R_equivalents 0.0400
_diffrn_reflns_av_unetI/netI 0.0259
_diffrn_reflns_Laue_measured_fraction_full 0.998
_diffrn_reflns_Laue_measured_fraction_max 0.996
_diffrn_reflns_limit_h_max 13
_diffrn_reflns_limit_h_min -13
_diffrn_reflns_limit_k_max 15
_diffrn_reflns_limit_k_min -15
_diffrn_reflns_limit_l_max 17
_diffrn_reflns_limit_l_min -17
_diffrn_reflns_number 43810
_diffrn_reflns_point_group_measured_fraction_full 0.998
_diffrn_reflns_point_group_measured_fraction_max 0.996
_diffrn_reflns_theta_full 25.242
_diffrn_reflns_theta_max 29.586
_diffrn_reflns_theta_min 2.496
_exptl_absorpt_coefficient_mu 7.598
_exptl_absorpt_correction_T_max 0.7459
_exptl_absorpt_correction_T_min 0.5375
_exptl_absorpt_correction_type multi-scan
_exptl_crystal_colour colourless
_exptl_crystal_colour_primary colourless
_exptl_crystal_density_diffrn 1.843
_exptl_crystal_description prism
_exptl_crystal_F_000 637
_exptl_crystal_size_max 0.15
_exptl_crystal_size_mid 0.123
_exptl_crystal_size_min 0.106
_refine_diff_density_max 0.515
_refine_diff_density_min -0.908
_refine_diff_density_rms 0.097
_refine_ls_extinction_method none
_refine_ls_goodness_of_fit_ref 1.100
_refine_ls_hydrogen_treatment constr
_refine_ls_matrix_type full
_refine_ls_number_parameters 288
_refine_ls_number_reflns 6657
_refine_ls_number_restraints 15
_refine_ls_restrained_S_all 1.099
_refine_ls_R_factor_all 0.0184
_refine_ls_R_factor_gt 0.0167
_refine_ls_shift/su_max 0.001
_refine_ls_shift/su_mean 0.000
_refine_ls_structure_factor_coef Fsqd
_refine_ls_weighting_details 'w=1/[\s^2^(Fo^2^)+(0.0054P)^2^+1.0519P] where P=(Fo^2^+2Fc^2^)/3'
_refine_ls_weighting_scheme calc
_refine_ls_wR_factor_gt 0.0387
_refine_ls_wR_factor_ref 0.0401
_reflns_Friedel_coverage 0.000
_reflns_number_gt 6384
_reflns_number_total 6657
_reflns_threshold_expression 'I > 2\s(I)'
_cod_data_source_file d6dt00083e3.cif
_cod_data_source_block rok390_mje
_cod_depositor_comments 'Adding full bibliography for 7720594--7720605.cif.'
_cod_original_formula_sum 'C21 H27 Au Br0.70 Cl0.30 N2 P Si2'
_cod_database_code 7720603
_shelx_shelxl_version_number 2018/3
_shelx_space_group_comment
;
The symmetry employed for this shelxl refinement is uniquely defined
by the following loop, which should always be used as a source of
symmetry information in preference to the above space-group names.
They are only intended as comments.
;
_shelx_estimated_absorpt_t_max 0.500
_shelx_estimated_absorpt_t_min 0.395
_olex2_refinement_description
;
1. Fixed Uiso
 At 1.2 times of:
  All C(H) groups
 At 1.5 times of:
  All C(H,H,H) groups
2. Shared sites
{C11, C11A}
3. Restrained distances
 C4-C11 \\sim C4-C11A
 with sigma of 0.02
 C12-C13 \\sim C12A-C13A
 with sigma of 0.02
 C12-C11 \\sim C12A-C11A
 with sigma of 0.02
 C13-C14 \\sim C13A-C14A
 with sigma of 0.02
 N2-C11 \\sim N2A-C11A
 with sigma of 0.02
 N2-C15 \\sim N2A-C15A
 with sigma of 0.02
 C14-C15 \\sim C14A-C15A
 with sigma of 0.02
 C4-C12 \\sim C4-C12A
 with sigma of 0.04
 C4-N2 \\sim C4-N2A
 with sigma of 0.04
 C12-N2 \\sim C12A-N2A
 with sigma of 0.04
 C12-C14 \\sim C12A-C14A
 with sigma of 0.04
 C13-C11 \\sim C13A-C11A
 with sigma of 0.04
 C13-C15 \\sim C13A-C15A
 with sigma of 0.04
 N2-C14 \\sim N2A-C14A
 with sigma of 0.04
 C11-C15 \\sim C11A-C15A
 with sigma of 0.04
4. Uiso/Uaniso restraints and constraints
Uanis(Br1) = Uanis(Cl9)
Uanis(Au1) = Uanis(Au1A)
Uanis(C11) = Uanis(C11A)
Uanis(N2A) = Uanis(N2)
Uanis(C12) = Uanis(C12A)
Uanis(C13) = Uanis(C13A)
Uanis(C15) = Uanis(C15A)
5. Others
 Sof(Cl9)=Sof(Au1A)=1-FVAR(1)
 Sof(Au1)=Sof(Br1)=FVAR(1)
 Sof(C12A)=Sof(H12A)=Sof(C13A)=Sof(H13A)=Sof(N2A)=Sof(C11A)=Sof(C14A)=
 Sof(H14A)=Sof(C15A)=Sof(H15A)=1-FVAR(2)
 Sof(C12)=Sof(H12)=Sof(C13)=Sof(H13)=Sof(N2)=Sof(C11)=Sof(C14)=Sof(H14)=
 Sof(C15)=Sof(H15)=FVAR(2)
6.a Aromatic/amide H refined with riding coordinates:
 C3(H3), C12(H12), C13(H13), C7(H7), C8(H8), C14(H14), C9(H9), C15(H15),
 C10(H10), C12A(H12A), C13A(H13A), C14A(H14A), C15A(H15A)
6.b Idealised Me refined as rotating group:
 C16(H16A,H16B,H16C), C19(H19A,H19B,H19C), C18(H18A,H18B,H18C), C20(H20A,H20B,
 H20C), C21(H21A,H21B,H21C), C17(H17A,H17B,H17C)
;
_olex2_submission_special_instructions 'No special instructions were received'

loop_
_space_group_symop_operation_xyz
'x, y, z'
'-x, -y, -z'

loop_
_atom_site_label
_atom_site_type_symbol
_atom_site_fract_x
_atom_site_fract_y
_atom_site_fract_z
_atom_site_U_iso_or_equiv
_atom_site_adp_type
_atom_site_occupancy
_atom_site_site_symmetry_order
_atom_site_calc_flag
_atom_site_refinement_flags_posn
_atom_site_refinement_flags_adp
_atom_site_refinement_flags_occupancy
_atom_site_disorder_assembly
_atom_site_disorder_group
Au1 Au 0.59133(17) 0.86141(14) 0.50501(12) 0.01481(9) Uani 0.704(2) 1 d . . P A 1
P1 P 0.47097(6) 0.72258(5) 0.32802(4) 0.01478(9) Uani 1 1 d . . . . .
Si1 Si 0.74459(6) 0.85671(5) 0.25486(5) 0.01480(10) Uani 1 1 d . . . . .
Si2 Si 0.19360(6) 0.55038(5) 0.38291(5) 0.01684(10) Uani 1 1 d . . . . .
C1 C 0.5341(2) 0.74389(17) 0.21736(16) 0.0139(3) Uani 1 1 d . . . . .
C3 C 0.2990(2) 0.55459(18) 0.08386(16) 0.0139(3) Uani 1 1 d . . . . .
H3 H 0.240810 0.503664 0.005830 0.017 Uiso 1 1 calc R U . . .
N1 N 0.4954(2) 0.82619(16) 0.00597(16) 0.0200(3) Uani 1 1 d . . . . .
C5 C 0.3026(2) 0.58669(18) 0.28230(16) 0.0145(3) Uani 1 1 d . . . . .
C2 C 0.4296(2) 0.66531(17) 0.10504(16) 0.0135(3) Uani 1 1 d . . . . .
C6 C 0.4553(2) 0.69786(18) 0.00206(16) 0.0139(3) Uani 1 1 d . . . . .
C4 C 0.2460(2) 0.51180(18) 0.16664(16) 0.0136(3) Uani 1 1 d D . . . .
C12 C -0.0089(13) 0.3357(15) 0.0241(11) 0.0135(13) Uani 0.511(14) 1 d D . P B 3
H12 H -0.027531 0.393817 -0.020758 0.016 Uiso 0.511(14) 1 calc R U P B 3
C13 C -0.1123(10) 0.2087(11) -0.0076(11) 0.0186(9) Uani 0.511(14) 1 d D . P B 3
H13 H -0.205797 0.177105 -0.074053 0.022 Uiso 0.511(14) 1 calc R U P B 3
C7 C 0.4355(2) 0.60020(19) -0.09185(16) 0.0170(4) Uani 1 1 d . . . . .
H7 H 0.404856 0.510514 -0.092251 0.020 Uiso 1 1 calc R U . . .
N2 N 0.1590(7) 0.3035(8) 0.1933(5) 0.0173(14) Uani 0.511(14) 1 d D . P B 3
C11 C 0.1244(2) 0.37681(18) 0.12441(16) 0.0151(3) Uani 0.511(14) 1 d D . P B 3
C16 C 0.8691(2) 0.8310(2) 0.3875(2) 0.0260(4) Uani 1 1 d . . . . .
H16A H 0.842417 0.863214 0.452751 0.039 Uiso 1 1 calc R U . . .
H16B H 0.979321 0.879429 0.403909 0.039 Uiso 1 1 calc R U . . .
H16C H 0.850912 0.737045 0.375332 0.039 Uiso 1 1 calc R U . . .
C19 C 0.2206(3) 0.7084(2) 0.48145(19) 0.0245(4) Uani 1 1 d . . . . .
H19A H 0.326765 0.745429 0.539952 0.037 Uiso 1 1 calc R U . . .
H19B H 0.145064 0.692268 0.519220 0.037 Uiso 1 1 calc R U . . .
H19C H 0.204110 0.770504 0.436985 0.037 Uiso 1 1 calc R U . . .
C8 C 0.4616(3) 0.6369(2) -0.18528(18) 0.0262(4) Uani 1 1 d . . . . .
H8 H 0.451524 0.572685 -0.250188 0.031 Uiso 1 1 calc R U . . .
C18 C 0.8200(2) 0.8013(2) 0.14356(18) 0.0207(4) Uani 1 1 d . . . . .
H18A H 0.796006 0.706186 0.127441 0.031 Uiso 1 1 calc R U . . .
H18B H 0.933348 0.847007 0.172116 0.031 Uiso 1 1 calc R U . . .
H18C H 0.770389 0.821578 0.072697 0.031 Uiso 1 1 calc R U . . .
C14 C -0.0762(18) 0.1282(11) 0.0599(10) 0.023(2) Uani 0.511(14) 1 d D . P B 3
H14 H -0.142602 0.038841 0.039199 0.028 Uiso 0.511(14) 1 calc R U P B 3
C9 C 0.5025(3) 0.7682(3) -0.1826(2) 0.0305(5) Uani 1 1 d . . . . .
H9 H 0.520454 0.795580 -0.245605 0.037 Uiso 1 1 calc R U . . .
C20 C 0.2700(3) 0.4503(3) 0.4729(2) 0.0341(5) Uani 1 1 d . . . . .
H20A H 0.254788 0.365716 0.422812 0.051 Uiso 1 1 calc R U . . .
H20B H 0.213806 0.434964 0.524765 0.051 Uiso 1 1 calc R U . . .
H20C H 0.381564 0.497559 0.518414 0.051 Uiso 1 1 calc R U . . .
C21 C -0.0205(3) 0.4705(2) 0.2976(2) 0.0299(5) Uani 1 1 d . . . . .
H21A H -0.077377 0.472828 0.349617 0.045 Uiso 1 1 calc R U . . .
H21B H -0.044632 0.378844 0.256768 0.045 Uiso 1 1 calc R U . . .
H21C H -0.052009 0.517710 0.241652 0.045 Uiso 1 1 calc R U . . .
C15 C 0.0579(7) 0.1801(9) 0.1576(7) 0.0186(10) Uani 0.511(14) 1 d D . P B 3
H15 H 0.080107 0.123482 0.203187 0.022 Uiso 0.511(14) 1 calc R U P B 3
C17 C 0.7650(3) 1.0324(2) 0.2821(2) 0.0251(4) Uani 1 1 d . . . . .
H17A H 0.722210 1.050497 0.208643 0.038 Uiso 1 1 calc R U . . .
H17B H 0.875683 1.088064 0.321093 0.038 Uiso 1 1 calc R U . . .
H17C H 0.707967 1.051334 0.330963 0.038 Uiso 1 1 calc R U . . .
C10 C 0.5168(3) 0.8586(2) -0.0864(2) 0.0262(4) Uani 1 1 d . . . . .
H10 H 0.543164 0.948333 -0.085592 0.031 Uiso 1 1 calc R U . . .
Br1 Br 0.71577(15) 1.01893(10) 0.68919(11) 0.02119(15) Uani 0.704(2) 1 d . . P A 1
Cl9 Cl 0.7256(10) 1.0022(7) 0.6902(8) 0.02119(15) Uani 0.296(2) 1 d . . P A 2
Au1A Au 0.5858(4) 0.8689(3) 0.4985(3) 0.01481(9) Uani 0.296(2) 1 d . . P A 2
C12A C 0.1447(9) 0.2734(10) 0.1731(6) 0.0135(13) Uani 0.489(14) 1 d D . P B 4
H12A H 0.234845 0.290948 0.239254 0.016 Uiso 0.489(14) 1 calc R U P B 4
C13A C 0.0345(8) 0.1488(8) 0.1248(8) 0.0186(9) Uani 0.489(14) 1 d D . P B 4
H13A H 0.046903 0.079012 0.156364 0.022 Uiso 0.489(14) 1 calc R U P B 4
N2A N 0.0012(13) 0.3543(13) 0.0293(11) 0.0173(14) Uani 0.489(14) 1 d D . P B 4
C11A C 0.1244(2) 0.37681(18) 0.12441(16) 0.0151(3) Uani 0.489(14) 1 d D . P B 4
C14A C -0.0955(18) 0.1275(12) 0.0287(11) 0.021(2) Uani 0.489(14) 1 d D . P B 4
H14A H -0.175446 0.042931 -0.006456 0.025 Uiso 0.489(14) 1 calc R U P B 4
C15A C -0.1066(11) 0.2324(11) -0.0153(12) 0.0186(10) Uani 0.489(14) 1 d D . P B 4
H15A H -0.196278 0.216727 -0.081125 0.022 Uiso 0.489(14) 1 calc R U P B 4

loop_
_atom_site_aniso_label
_atom_site_aniso_U_11
_atom_site_aniso_U_22
_atom_site_aniso_U_33
_atom_site_aniso_U_23
_atom_site_aniso_U_13
_atom_site_aniso_U_12
Au1 0.01556(11) 0.01601(16) 0.01033(16) 0.00329(9) 0.00389(10) 0.00342(9)
P1 0.0139(2) 0.0156(2) 0.0123(2) 0.00209(17) 0.00559(17) 0.00218(17)
Si1 0.0135(2) 0.0129(2) 0.0161(2) 0.00296(18) 0.00577(19) 0.00245(18)
Si2 0.0182(2) 0.0182(2) 0.0170(2) 0.0061(2) 0.0104(2) 0.0061(2)
C1 0.0145(8) 0.0135(8) 0.0142(8) 0.0037(6) 0.0066(7) 0.0045(6)
C3 0.0140(8) 0.0138(8) 0.0131(8) 0.0034(6) 0.0049(7) 0.0044(6)
N1 0.0188(8) 0.0162(8) 0.0249(9) 0.0082(7) 0.0082(7) 0.0047(6)
C5 0.0130(8) 0.0149(8) 0.0163(8) 0.0049(7) 0.0071(7) 0.0039(6)
C2 0.0153(8) 0.0120(7) 0.0143(8) 0.0035(6) 0.0072(7) 0.0050(6)
C6 0.0125(8) 0.0156(8) 0.0139(8) 0.0052(7) 0.0053(6) 0.0045(6)
C4 0.0127(8) 0.0138(8) 0.0149(8) 0.0045(6) 0.0059(7) 0.0048(6)
C12 0.013(2) 0.011(4) 0.0136(17) 0.002(2) 0.0039(15) 0.003(2)
C13 0.0167(18) 0.007(3) 0.025(2) -0.0008(15) 0.0081(14) -0.0033(15)
C7 0.0177(9) 0.0174(8) 0.0144(8) 0.0025(7) 0.0065(7) 0.0048(7)
N2 0.0152(19) 0.008(3) 0.023(2) 0.0010(18) 0.0061(15) -0.0021(15)
C11 0.0148(8) 0.0135(8) 0.0175(9) 0.0034(7) 0.0091(7) 0.0034(6)
C16 0.0168(9) 0.0333(11) 0.0261(11) 0.0118(9) 0.0066(8) 0.0059(8)
C19 0.0262(10) 0.0240(10) 0.0246(10) 0.0022(8) 0.0157(9) 0.0070(8)
C8 0.0303(11) 0.0338(12) 0.0153(9) 0.0045(8) 0.0099(8) 0.0127(9)
C18 0.0161(9) 0.0193(9) 0.0240(10) 0.0015(8) 0.0094(8) 0.0032(7)
C14 0.028(6) 0.012(3) 0.030(6) 0.006(3) 0.014(5) 0.003(3)
C9 0.0306(12) 0.0441(14) 0.0238(11) 0.0216(10) 0.0139(9) 0.0125(10)
C20 0.0513(15) 0.0390(13) 0.0303(12) 0.0201(11) 0.0250(12) 0.0259(12)
C21 0.0186(10) 0.0362(12) 0.0310(12) 0.0009(10) 0.0146(9) 0.0037(9)
C15 0.021(2) 0.013(3) 0.0216(19) 0.0055(18) 0.0073(14) 0.0055(19)
C17 0.0264(10) 0.0152(9) 0.0291(11) 0.0012(8) 0.0097(9) 0.0045(8)
C10 0.0231(10) 0.0256(10) 0.0340(12) 0.0190(9) 0.0111(9) 0.0080(8)
Br1 0.0224(2) 0.0209(4) 0.01326(12) -0.0003(2) 0.00255(14) 0.00527(19)
Cl9 0.0224(2) 0.0209(4) 0.01326(12) -0.0003(2) 0.00255(14) 0.00527(19)
Au1A 0.01556(11) 0.01601(16) 0.01033(16) 0.00329(9) 0.00389(10) 0.00342(9)
C12A 0.013(2) 0.011(4) 0.0136(17) 0.002(2) 0.0039(15) 0.003(2)
C13A 0.0167(18) 0.007(3) 0.025(2) -0.0008(15) 0.0081(14) -0.0033(15)
N2A 0.0152(19) 0.008(3) 0.023(2) 0.0010(18) 0.0061(15) -0.0021(15)
C11A 0.0148(8) 0.0135(8) 0.0175(9) 0.0034(7) 0.0091(7) 0.0034(6)
C14A 0.013(3) 0.015(3) 0.026(6) 0.003(3) 0.004(4) -0.003(2)
C15A 0.021(2) 0.013(3) 0.0216(19) 0.0055(18) 0.0073(14) 0.0055(19)

loop_
_atom_type_symbol
_atom_type_description
_atom_type_scat_dispersion_real
_atom_type_scat_dispersion_imag
_atom_type_scat_source
C C 0.0033 0.0016 'International Tables Vol C Tables 4.2.6.8 and 6.1.1.4'
H H 0.0000 0.0000 'International Tables Vol C Tables 4.2.6.8 and 6.1.1.4'
Au Au -2.0133 8.8022 'International Tables Vol C Tables 4.2.6.8 and 6.1.1.4'
Br Br -0.2901 2.4595 'International Tables Vol C Tables 4.2.6.8 and 6.1.1.4'
Cl Cl 0.1484 0.1585 'International Tables Vol C Tables 4.2.6.8 and 6.1.1.4'
N N 0.0061 0.0033 'International Tables Vol C Tables 4.2.6.8 and 6.1.1.4'
P P 0.1023 0.0942 'International Tables Vol C Tables 4.2.6.8 and 6.1.1.4'
Si Si 0.0817 0.0704 'International Tables Vol C Tables 4.2.6.8 and 6.1.1.4'

loop_
_geom_angle_atom_site_label_1
_geom_angle_atom_site_label_2
_geom_angle_atom_site_label_3
_geom_angle
_geom_angle_site_symmetry_1
_geom_angle_site_symmetry_3
_geom_angle_publ_flag
P1 Au1 Br1 176.69(7) . . ?
C1 P1 Au1 122.83(8) . . ?
C1 P1 C5 111.51(9) . . ?
C1 P1 Au1A 121.33(12) . . ?
C5 P1 Au1 125.62(8) . . ?
C5 P1 Au1A 126.84(12) . . ?
C16 Si1 C1 107.32(9) . . ?
C18 Si1 C1 110.61(9) . . ?
C18 Si1 C16 103.48(10) . . ?
C17 Si1 C1 111.77(9) . . ?
C17 Si1 C16 109.59(11) . . ?
C17 Si1 C18 113.57(10) . . ?
C19 Si2 C5 109.29(9) . . ?
C19 Si2 C21 105.87(11) . . ?
C20 Si2 C5 111.25(10) . . ?
C20 Si2 C19 108.05(11) . . ?
C20 Si2 C21 112.31(13) . . ?
C21 Si2 C5 109.88(10) . . ?
P1 C1 Si1 118.51(10) . . ?
C2 C1 P1 116.54(13) . . ?
C2 C1 Si1 124.63(13) . . ?
C2 C3 H3 116.9 . . ?
C4 C3 H3 116.9 . . ?
C4 C3 C2 126.17(17) . . ?
C10 N1 C6 117.26(18) . . ?
P1 C5 Si2 120.47(10) . . ?
C4 C5 P1 116.45(13) . . ?
C4 C5 Si2 122.92(13) . . ?
C1 C2 C6 120.52(16) . . ?
C3 C2 C1 123.04(16) . . ?
C3 C2 C6 116.45(16) . . ?
N1 C6 C2 115.77(16) . . ?
N1 C6 C7 123.18(17) . . ?
C7 C6 C2 121.04(16) . . ?
C3 C4 C5 123.81(16) . . ?
C3 C4 C11 115.10(16) . . ?
C3 C4 C11A 115.10(16) . . ?
C5 C4 C11 121.08(16) . . ?
C5 C4 C11A 121.08(16) . . ?
C13 C12 H12 121.0 . . ?
C13 C12 C11 118.0(8) . . ?
C11 C12 H12 121.0 . . ?
C12 C13 H13 120.9 . . ?
C12 C13 C14 118.1(9) . . ?
C14 C13 H13 120.9 . . ?
C6 C7 H7 120.8 . . ?
C6 C7 C8 118.31(18) . . ?
C8 C7 H7 120.8 . . ?
C11 N2 C15 114.7(5) . . ?
C12 C11 C4 122.8(5) . . ?
N2 C11 C4 111.9(3) . . ?
N2 C11 C12 125.2(4) . . ?
Si1 C16 H16A 109.5 . . ?
Si1 C16 H16B 109.5 . . ?
Si1 C16 H16C 109.5 . . ?
H16A C16 H16B 109.5 . . ?
H16A C16 H16C 109.5 . . ?
H16B C16 H16C 109.5 . . ?
Si2 C19 H19A 109.5 . . ?
Si2 C19 H19B 109.5 . . ?
Si2 C19 H19C 109.5 . . ?
H19A C19 H19B 109.5 . . ?
H19A C19 H19C 109.5 . . ?
H19B C19 H19C 109.5 . . ?
C7 C8 H8 120.4 . . ?
C9 C8 C7 119.1(2) . . ?
C9 C8 H8 120.4 . . ?
Si1 C18 H18A 109.5 . . ?
Si1 C18 H18B 109.5 . . ?
Si1 C18 H18C 109.5 . . ?
H18A C18 H18B 109.5 . . ?
H18A C18 H18C 109.5 . . ?
H18B C18 H18C 109.5 . . ?
C13 C14 H14 120.7 . . ?
C15 C14 C13 118.7(8) . . ?
C15 C14 H14 120.7 . . ?
C8 C9 H9 120.7 . . ?
C10 C9 C8 118.7(2) . . ?
C10 C9 H9 120.7 . . ?
Si2 C20 H20A 109.5 . . ?
Si2 C20 H20B 109.5 . . ?
Si2 C20 H20C 109.5 . . ?
H20A C20 H20B 109.5 . . ?
H20A C20 H20C 109.5 . . ?
H20B C20 H20C 109.5 . . ?
Si2 C21 H21A 109.5 . . ?
Si2 C21 H21B 109.5 . . ?
Si2 C21 H21C 109.5 . . ?
H21A C21 H21B 109.5 . . ?
H21A C21 H21C 109.5 . . ?
H21B C21 H21C 109.5 . . ?
N2 C15 C14 125.2(8) . . ?
N2 C15 H15 117.4 . . ?
C14 C15 H15 117.4 . . ?
Si1 C17 H17A 109.5 . . ?
Si1 C17 H17B 109.5 . . ?
Si1 C17 H17C 109.5 . . ?
H17A C17 H17B 109.5 . . ?
H17A C17 H17C 109.5 . . ?
H17B C17 H17C 109.5 . . ?
N1 C10 C9 123.4(2) . . ?
N1 C10 H10 118.3 . . ?
C9 C10 H10 118.3 . . ?
P1 Au1A Cl9 171.2(2) . . ?
C13A C12A H12A 119.9 . . ?
C13A C12A C11A 120.2(6) . . ?
C11A C12A H12A 119.9 . . ?
C12A C13A H13A 121.0 . . ?
C12A C13A C14A 118.1(8) . . ?
C14A C13A H13A 121.0 . . ?
C11A N2A C15A 117.5(8) . . ?
C12A C11A C4 122.8(4) . . ?
N2A C11A C4 115.5(5) . . ?
N2A C11A C12A 121.3(4) . . ?
C13A C14A H14A 120.7 . . ?
C13A C14A C15A 118.6(9) . . ?
C15A C14A H14A 120.7 . . ?
N2A C15A C14A 124.2(10) . . ?
N2A C15A H15A 117.9 . . ?
C14A C15A H15A 117.9 . . ?

loop_
_geom_bond_atom_site_label_1
_geom_bond_atom_site_label_2
_geom_bond_distance
_geom_bond_site_symmetry_2
_geom_bond_publ_flag
Au1 P1 2.2270(15) . ?
Au1 Br1 2.3741(19) . ?
P1 C1 1.7199(19) . ?
P1 C5 1.7213(19) . ?
P1 Au1A 2.200(4) . ?
Si1 C1 1.9136(19) . ?
Si1 C16 1.869(2) . ?
Si1 C18 1.867(2) . ?
Si1 C17 1.856(2) . ?
Si2 C5 1.9116(19) . ?
Si2 C19 1.864(2) . ?
Si2 C20 1.863(2) . ?
Si2 C21 1.866(2) . ?
C1 C2 1.415(3) . ?
C3 H3 0.9500 . ?
C3 C2 1.399(2) . ?
C3 C4 1.398(2) . ?
N1 C6 1.349(2) . ?
N1 C10 1.342(3) . ?
C5 C4 1.406(3) . ?
C2 C6 1.488(2) . ?
C6 C7 1.387(3) . ?
C4 C11 1.494(2) . ?
C4 C11A 1.494(2) . ?
C12 H12 0.9500 . ?
C12 C13 1.375(14) . ?
C12 C11 1.397(11) . ?
C13 H13 0.9500 . ?
C13 C14 1.383(12) . ?
C7 H7 0.9500 . ?
C7 C8 1.389(3) . ?
N2 C11 1.327(6) . ?
N2 C15 1.333(9) . ?
C16 H16A 0.9800 . ?
C16 H16B 0.9800 . ?
C16 H16C 0.9800 . ?
C19 H19A 0.9800 . ?
C19 H19B 0.9800 . ?
C19 H19C 0.9800 . ?
C8 H8 0.9500 . ?
C8 C9 1.384(3) . ?
C18 H18A 0.9800 . ?
C18 H18B 0.9800 . ?
C18 H18C 0.9800 . ?
C14 H14 0.9500 . ?
C14 C15 1.377(11) . ?
C9 H9 0.9500 . ?
C9 C10 1.381(4) . ?
C20 H20A 0.9800 . ?
C20 H20B 0.9800 . ?
C20 H20C 0.9800 . ?
C21 H21A 0.9800 . ?
C21 H21B 0.9800 . ?
C21 H21C 0.9800 . ?
C15 H15 0.9500 . ?
C17 H17A 0.9800 . ?
C17 H17B 0.9800 . ?
C17 H17C 0.9800 . ?
C10 H10 0.9500 . ?
Cl9 Au1A 2.355(9) . ?
C12A H12A 0.9500 . ?
C12A C13A 1.372(10) . ?
C12A C11A 1.425(8) . ?
C13A H13A 0.9500 . ?
C13A C14A 1.385(12) . ?
N2A C11A 1.337(10) . ?
N2A C15A 1.340(14) . ?
C14A H14A 0.9500 . ?
C14A C15A 1.390(13) . ?
C15A H15A 0.9500 . ?

loop_
_geom_torsion_atom_site_label_1
_geom_torsion_atom_site_label_2
_geom_torsion_atom_site_label_3
_geom_torsion_atom_site_label_4
_geom_torsion
_geom_torsion_site_symmetry_1
_geom_torsion_site_symmetry_2
_geom_torsion_site_symmetry_3
_geom_torsion_site_symmetry_4
_geom_torsion_publ_flag
Au1 P1 C1 Si1 19.16(15) . . . . ?
Au1 P1 C1 C2 -167.02(12) . . . . ?
Au1 P1 C5 Si2 4.51(16) . . . . ?
Au1 P1 C5 C4 -179.90(12) . . . . ?
P1 C1 C2 C3 -15.1(2) . . . . ?
P1 C1 C2 C6 165.11(14) . . . . ?
P1 C5 C4 C3 -13.0(3) . . . . ?
P1 C5 C4 C11 165.70(14) . . . . ?
P1 C5 C4 C11A 165.70(14) . . . . ?
Si1 C1 C2 C3 158.35(15) . . . . ?
Si1 C1 C2 C6 -21.5(2) . . . . ?
Si2 C5 C4 C3 162.43(15) . . . . ?
Si2 C5 C4 C11 -18.8(2) . . . . ?
Si2 C5 C4 C11A -18.8(2) . . . . ?
C1 P1 C5 Si2 -173.07(10) . . . . ?
C1 P1 C5 C4 2.52(18) . . . . ?
C1 C2 C6 N1 -43.8(2) . . . . ?
C1 C2 C6 C7 137.39(19) . . . . ?
C3 C2 C6 N1 136.39(18) . . . . ?
C3 C2 C6 C7 -42.5(3) . . . . ?
C3 C4 C11 C12 -49.4(8) . . . . ?
C3 C4 C11 N2 130.8(4) . . . . ?
C3 C4 C11A C12A 121.3(4) . . . . ?
C3 C4 C11A N2A -51.6(7) . . . . ?
N1 C6 C7 C8 1.4(3) . . . . ?
C5 P1 C1 Si1 -163.18(10) . . . . ?
C5 P1 C1 C2 10.64(18) . . . . ?
C5 C4 C11 C12 131.8(8) . . . . ?
C5 C4 C11 N2 -48.1(4) . . . . ?
C5 C4 C11A C12A -57.5(4) . . . . ?
C5 C4 C11A N2A 129.5(7) . . . . ?
C2 C3 C4 C5 10.8(3) . . . . ?
C2 C3 C4 C11 -167.99(17) . . . . ?
C2 C3 C4 C11A -167.99(17) . . . . ?
C2 C6 C7 C8 -179.82(18) . . . . ?
C6 N1 C10 C9 -1.2(3) . . . . ?
C6 C7 C8 C9 -1.5(3) . . . . ?
C4 C3 C2 C1 5.3(3) . . . . ?
C4 C3 C2 C6 -174.85(17) . . . . ?
C12 C13 C14 C15 2(2) . . . . ?
C13 C12 C11 C4 179.1(8) . . . . ?
C13 C12 C11 N2 -1.1(14) . . . . ?
C13 C14 C15 N2 -1(2) . . . . ?
C7 C8 C9 C10 0.3(3) . . . . ?
C11 C12 C13 C14 -1.6(18) . . . . ?
C11 N2 C15 C14 -1.9(12) . . . . ?
C8 C9 C10 N1 1.1(4) . . . . ?
C15 N2 C11 C4 -177.4(4) . . . . ?
C15 N2 C11 C12 2.8(7) . . . . ?
C10 N1 C6 C2 -178.90(17) . . . . ?
C10 N1 C6 C7 -0.1(3) . . . . ?
Au1A P1 C1 Si1 22.88(17) . . . . ?
Au1A P1 C1 C2 -163.29(16) . . . . ?
Au1A P1 C5 Si2 0.46(19) . . . . ?
Au1A P1 C5 C4 176.05(15) . . . . ?
C12A C13A C14A C15A 1.2(19) . . . . ?
C13A C12A C11A C4 -174.7(4) . . . . ?
C13A C12A C11A N2A -2.1(7) . . . . ?
C13A C14A C15A N2A 0(2) . . . . ?
C11A C12A C13A C14A -0.2(12) . . . . ?
C11A N2A C15A C14A -2(2) . . . . ?
C15A N2A C11A C4 176.4(9) . . . . ?
C15A N2A C11A C12A 3.3(13) . . . . ?
